data_4133700
loop_
_publ_author_name
'Joo, Wontae'
'Wang, Wade'
'Mesch, Ryan'
'Matsuzawa, Kensuke'
'Liu, Di'
'Willson, C. Grant'

_publ_section_title
;
 Synthesis of Unzipping Polyester and a Study of its Photochemistry.
;
_journal_issue 37
_journal_name_full 'Journal of the American Chemical Society'
_journal_page_first 14736
_journal_page_last 14741
_journal_paper_doi 10.1021/jacs.9b06285
_journal_volume 141
_journal_year 2019
_chemical_formula_moiety 'C32 H32 O8'
_chemical_formula_sum 'C32 H32 O8'
_chemical_formula_weight 544.57
_space_group_crystal_system tetragonal
_space_group_IT_number 86
_space_group_name_Hall '-P 4bc'
_space_group_name_H-M_alt 'P 42/n :2'
_atom_sites_solution_hydrogens mixed
_audit_creation_method SHELXL-2016/6
_cell_angle_alpha 90
_cell_angle_beta 90
_cell_angle_gamma 90
_cell_formula_units_Z 2
_cell_length_a 16.2082(7)
_cell_length_b 16.2082(7)
_cell_length_c 5.7910(5)
_cell_measurement_reflns_used 4033
_cell_measurement_temperature 100(2)
_cell_measurement_theta_max 30.8
_cell_measurement_theta_min 1.77
_cell_volume 1521.33(16)
_computing_cell_refinement 'CrystalClear (Rigaku Inc., 2008)'
_computing_data_collection 'CrystalClear (Rigaku Inc., 2008)'
_computing_data_reduction 'CrysAlisPro V 1.171.38.43, Agilent Technologies'
_computing_molecular_graphics 'XP SHELXTL/PC, Siemens Analytical'
_computing_publication_material 'XP SHELXTL/PC, Siemens Analytical'
_computing_structure_refinement 'SHELXL-2016/6 (Sheldrick, 2015)'
_computing_structure_solution
;

Sir2004.  Burla M.C., Caliandro, R., Camalli M., Carrozzini, B., Cascarano G.L., 
De Caro, L., Giacovazzo C., Polidori G., Spagna R. 
;
_diffrn_ambient_temperature 100(2)
_diffrn_measured_fraction_theta_full 1.000
_diffrn_measured_fraction_theta_max 0.954
_diffrn_measurement_device_type 'Rigaku AFC-12 with Saturn 724+ CCD'
_diffrn_measurement_method \w-scans
_diffrn_radiation_type MoK\a
_diffrn_radiation_wavelength 0.71073
_diffrn_reflns_av_R_equivalents 0.1039
_diffrn_reflns_av_unetI/netI 0.0734
_diffrn_reflns_Laue_measured_fraction_full 1.000
_diffrn_reflns_Laue_measured_fraction_max 0.954
_diffrn_reflns_limit_h_max 22
_diffrn_reflns_limit_h_min -22
_diffrn_reflns_limit_k_max 22
_diffrn_reflns_limit_k_min -23
_diffrn_reflns_limit_l_max 8
_diffrn_reflns_limit_l_min -8
_diffrn_reflns_number 21548
_diffrn_reflns_point_group_measured_fraction_full 1.000
_diffrn_reflns_point_group_measured_fraction_max 0.954
_diffrn_reflns_theta_full 25.242
_diffrn_reflns_theta_max 31.079
_diffrn_reflns_theta_min 1.777
_diffrn_source 'fine focus sealed tube'
_exptl_absorpt_coefficient_mu 0.085
_exptl_absorpt_correction_T_max 1.00
_exptl_absorpt_correction_T_min 0.376
_exptl_absorpt_correction_type multi-scan
_exptl_absorpt_process_details
;
CrysAlisPro 1.171.38.43 (Rigaku Oxford Diffraction, 2015)
Empirical absorption correction using spherical harmonics,
 implemented in SCALE3 ABSPACK scaling algorithm.
;
_exptl_crystal_colour colorless
_exptl_crystal_density_diffrn 1.189
_exptl_crystal_description needles
_exptl_crystal_F_000 576
_exptl_crystal_size_max 0.290
_exptl_crystal_size_mid 0.040
_exptl_crystal_size_min 0.030
_refine_diff_density_max 0.661
_refine_diff_density_min -0.212
_refine_diff_density_rms 0.058
_refine_ls_extinction_method none
_refine_ls_goodness_of_fit_ref 1.213
_refine_ls_hydrogen_treatment mixed
_refine_ls_matrix_type full
_refine_ls_number_parameters 96
_refine_ls_number_reflns 2343
_refine_ls_number_restraints 0
_refine_ls_restrained_S_all 1.213
_refine_ls_R_factor_all 0.1570
_refine_ls_R_factor_gt 0.1110
_refine_ls_shift/su_max 0.000
_refine_ls_shift/su_mean 0.000
_refine_ls_structure_factor_coef Fsqd
_refine_ls_weighting_details 'w=1/[\s^2^(Fo^2^)+(0.0707P)^2^+1.4460P] where P=(Fo^2^+2Fc^2^)/3'
_refine_ls_weighting_scheme calc
_refine_ls_wR_factor_gt 0.2121
_refine_ls_wR_factor_ref 0.2314
_reflns_Friedel_coverage 0.000
_reflns_number_gt 1678
_reflns_number_total 2343
_reflns_threshold_expression 'I > 2\s(I)'
_cod_data_source_file ja9b06285_si_002.cif
_cod_data_source_block shelx
_cod_original_cell_volume 1521.33(19)
_cod_original_sg_symbol_H-M 'P 42/n'
_cod_database_code 4133700
_shelx_shelxl_version_number 2016/6
_shelx_space_group_comment
;
The symmetry employed for this shelxl refinement is uniquely defined
by the following loop, which should always be used as a source of
symmetry information in preference to the above space-group names.
They are only intended as comments.
;
_shelx_estimated_absorpt_t_min 0.976
_shelx_estimated_absorpt_t_max 0.997

loop_
_space_group_symop_operation_xyz
'x, y, z'
'-x+1/2, -y+1/2, z'
'-y, x+1/2, z+1/2'
'y+1/2, -x, z+1/2'
'-x, -y, -z'
'x-1/2, y-1/2, -z'
'y, -x-1/2, -z-1/2'
'-y-1/2, x, -z-1/2'

loop_
_atom_site_label
_atom_site_type_symbol
_atom_site_fract_x
_atom_site_fract_y
_atom_site_fract_z
_atom_site_U_iso_or_equiv
_atom_site_adp_type
_atom_site_occupancy
_atom_site_site_symmetry_order
_atom_site_calc_flag
_atom_site_refinement_flags_posn
_atom_site_refinement_flags_adp
O1 O -0.04070(15) 0.36969(14) 0.4675(5) 0.0514(7) Uani 1 1 d . .
C1 C -0.00600(17) 0.33740(17) 0.3082(5) 0.0299(6) Uani 1 1 d . .
O2 O 0.05664(12) 0.37164(12) 0.1941(4) 0.0322(5) Uani 1 1 d . .
C2 C -0.02975(16) 0.25179(16) 0.2150(5) 0.0276(6) Uani 1 1 d . .
C3 C -0.03181(16) 0.19471(17) 0.4197(5) 0.0299(6) Uani 1 1 d . .
H3 H -0.059913 0.212585 0.554749 0.036 Uiso 1 1 calc R U
C4 C 0.00335(17) 0.12091(18) 0.4224(5) 0.0305(6) Uani 1 1 d . .
H4 H 0.000088 0.089016 0.559752 0.037 Uiso 1 1 calc R U
C5 C 0.04753(17) 0.08583(17) 0.2210(5) 0.0291(6) Uani 1 1 d . .
C6 C 0.06155(17) 0.14716(17) 0.0319(5) 0.0283(6) Uani 1 1 d . .
H6 H 0.095959 0.131778 -0.093690 0.034 Uiso 1 1 calc R U
C7 C 0.02859(17) 0.22128(17) 0.0310(5) 0.0293(6) Uani 1 1 d . .
H7 H 0.042257 0.257544 -0.092054 0.035 Uiso 1 1 calc R U
C8 C -0.11710(18) 0.25937(19) 0.1120(6) 0.0389(8) Uani 1 1 d . .
H8A H -0.115651 0.296221 -0.022105 0.058 Uiso 1 1 calc R U
H8B H -0.154635 0.281969 0.228638 0.058 Uiso 1 1 calc R U
H8C H -0.136556 0.204758 0.063994 0.058 Uiso 1 1 calc R U
H5 H 0.0176(16) 0.0384(17) 0.166(5) 0.019(7) Uiso 1 1 d . .

loop_
_atom_site_aniso_label
_atom_site_aniso_U_11
_atom_site_aniso_U_22
_atom_site_aniso_U_33
_atom_site_aniso_U_23
_atom_site_aniso_U_13
_atom_site_aniso_U_12
O1 0.0490(14) 0.0409(13) 0.0644(17) -0.0255(12) 0.0294(12) -0.0146(11)
C1 0.0251(13) 0.0275(14) 0.0369(15) -0.0068(12) 0.0012(12) 0.0002(11)
O2 0.0292(10) 0.0302(10) 0.0373(11) -0.0102(9) 0.0056(9) -0.0043(8)
C2 0.0279(13) 0.0237(13) 0.0313(14) -0.0073(11) -0.0009(11) 0.0000(10)
C3 0.0240(13) 0.0339(15) 0.0318(14) -0.0077(12) 0.0000(11) -0.0017(11)
C4 0.0295(14) 0.0324(15) 0.0296(14) 0.0008(12) -0.0031(11) -0.0039(11)
C5 0.0247(13) 0.0271(14) 0.0356(15) -0.0040(12) -0.0095(12) 0.0026(10)
C6 0.0277(14) 0.0302(14) 0.0270(13) -0.0073(11) -0.0016(11) 0.0016(11)
C7 0.0323(14) 0.0291(14) 0.0263(14) -0.0018(11) -0.0026(11) 0.0008(11)
C8 0.0317(16) 0.0365(16) 0.0485(19) -0.0079(14) -0.0084(14) 0.0051(13)

loop_
_atom_type_symbol
_atom_type_description
_atom_type_scat_dispersion_real
_atom_type_scat_dispersion_imag
_atom_type_scat_source
C C 0.0033 0.0016 'International Tables Vol C Tables 4.2.6.8 and 6.1.1.4'
H H 0.0000 0.0000 'International Tables Vol C Tables 4.2.6.8 and 6.1.1.4'
O O 0.0106 0.0060 'International Tables Vol C Tables 4.2.6.8 and 6.1.1.4'

loop_
_geom_angle_atom_site_label_1
_geom_angle_atom_site_label_2
_geom_angle_atom_site_label_3
_geom_angle
_geom_angle_site_symmetry_1
_geom_angle_site_symmetry_3
O1 C1 O2 123.8(2) . .
O1 C1 C2 123.1(3) . .
O2 C1 C2 113.1(2) . .
C1 O2 C5 116.7(2) . 7_566
C3 C2 C7 111.7(2) . .
C3 C2 C1 106.5(2) . .
C7 C2 C1 112.8(2) . .
C3 C2 C8 109.5(2) . .
C7 C2 C8 109.2(2) . .
C1 C2 C8 107.1(2) . .
C4 C3 C2 123.7(3) . .
C4 C3 H3 118.2 . .
C2 C3 H3 118.2 . .
C3 C4 C5 123.0(3) . .
C3 C4 H4 118.5 . .
C5 C4 H4 118.5 . .
O2 C5 C4 106.8(2) 8_656 .
O2 C5 C6 108.8(2) 8_656 .
C4 C5 C6 113.2(2) . .
O2 C5 H5 107.5(16) 8_656 .
C4 C5 H5 108.7(17) . .
C6 C5 H5 111.5(17) . .
C7 C6 C5 123.2(3) . .
C7 C6 H6 118.4 . .
C5 C6 H6 118.4 . .
C6 C7 C2 123.5(3) . .
C6 C7 H7 118.3 . .
C2 C7 H7 118.3 . .
C2 C8 H8A 109.5 . .
C2 C8 H8B 109.5 . .
H8A C8 H8B 109.5 . .
C2 C8 H8C 109.5 . .
H8A C8 H8C 109.5 . .
H8B C8 H8C 109.5 . .

loop_
_geom_bond_atom_site_label_1
_geom_bond_atom_site_label_2
_geom_bond_distance
_geom_bond_site_symmetry_2
O1 C1 1.201(3) .
C1 O2 1.332(3) .
C1 C2 1.538(4) .
O2 C5 1.477(3) 7_566
C2 C3 1.504(4) .
C2 C7 1.508(4) .
C2 C8 1.541(4) .
C3 C4 1.325(4) .
C3 H3 0.9500 .
C4 C5 1.482(4) .
C4 H4 0.9500 .
C5 C6 1.496(4) .
C5 H5 0.96(3) .
C6 C7 1.315(4) .
C6 H6 0.9500 .
C7 H7 0.9500 .
C8 H8A 0.9800 .
C8 H8B 0.9800 .
C8 H8C 0.9800 .

loop_
_geom_torsion_atom_site_label_1
_geom_torsion_atom_site_label_2
_geom_torsion_atom_site_label_3
_geom_torsion_atom_site_label_4
_geom_torsion
_geom_torsion_site_symmetry_1
_geom_torsion_site_symmetry_4
O1 C1 O2 C5 2.6(4) . 7_566
C2 C1 O2 C5 -177.4(2) . 7_566
O1 C1 C2 C3 -51.2(4) . .
O2 C1 C2 C3 128.8(3) . .
O1 C1 C2 C7 -174.0(3) . .
O2 C1 C2 C7 6.0(3) . .
O1 C1 C2 C8 65.9(4) . .
O2 C1 C2 C8 -114.1(3) . .
C7 C2 C3 C4 -9.6(4) . .
C1 C2 C3 C4 -133.1(3) . .
C8 C2 C3 C4 111.4(3) . .
C2 C3 C4 C5 -1.1(4) . .
C3 C4 C5 O2 130.1(3) . 8_656
C3 C4 C5 C6 10.4(4) . .
O2 C5 C6 C7 -127.1(3) 8_656 .
C4 C5 C6 C7 -8.5(4) . .
C5 C6 C7 C2 -2.6(4) . .
C3 C2 C7 C6 11.5(4) . .
C1 C2 C7 C6 131.4(3) . .
C8 C2 C7 C6 -109.8(3) . .
